data_2312283
loop_
_publ_author_name
'Biryukov, Yaroslav P.'
'Zinnatullin, Almaz L.'
'Levashova, Irina O.'
'Shablinskii, Andrey P.'
'Bubnova, Rimma S.'
'Vagizov, Farit G.'
'Ugolkov, Valery L.'
'Filatov, Stanislav K.'
'Pekov, Igor V.'

_publ_section_title
;
 Crystal structure refinement, low- and high-temperature X-ray diffraction
 and M&#xf6;ssbauer spectroscopy study of the oxoborate ludwigite from the
 Iten'yurginskoe deposit.
;
_journal_coeditor_code RA5133SUP1
_journal_issue 5
_journal_name_full 'Acta crystallographica Section B, Structural science, crystal engineering and materials'
_journal_paper_doi 10.1107/S2052520623006455
_journal_volume 79
_journal_year 2023
_chemical_formula_sum 'Al0.08 B Fe1.183 Mg1.737 O5'
_chemical_formula_weight 201.26
_space_group_IT_number 55
_space_group_name_Hall '-P 2 2ab'
_space_group_name_H-M_alt 'P b a m'
_symmetry_cell_setting orthorhombic
_symmetry_Int_Tables_number 55
_symmetry_space_group_name_Hall '-P 2 2ab'
_symmetry_space_group_name_H-M 'P b a m'
_cell_angle_alpha 90
_cell_angle_beta 90
_cell_angle_gamma 90
_cell_formula_units_Z 4
_cell_length_a 9.2532(14)
_cell_length_b 12.3025(18)
_cell_length_c 3.0256(5)
_cell_measurement_reflns_used 436
_cell_measurement_temperature 293
_cell_measurement_theta_max 32.72
_cell_measurement_theta_min 3.98
_cell_volume 344.43(9)
_computing_cell_refinement 'CrysAlisPro 1.171.41.104a (Rigaku OD, 2021)'
_computing_data_collection 'CrysAlisPro 1.171.41.104a (Rigaku OD, 2021)'
_computing_data_reduction 'CrysAlisPro 1.171.41.104a (Rigaku OD, 2021)'
_diffrn_ambient_temperature 293
_diffrn_detector 'Hybrid Pixel Array Detector'
_diffrn_detector_area_resol_mean 10.0000
_diffrn_measured_fraction_theta_full 0.98
_diffrn_measured_fraction_theta_max 0.9
_diffrn_measurement_device 'four-circle diffractometer'
_diffrn_measurement_device_type 'XtaLAB Synergy, Single source at home/near, HyPix'
_diffrn_measurement_method '\w scans'
_diffrn_radiation_monochromator mirror
_diffrn_radiation_probe x-ray
_diffrn_radiation_source 'X-ray tube'
_diffrn_radiation_type 'Mo K\a'
_diffrn_radiation_wavelength 0.71073
_diffrn_reflns_av_R_equivalents 0.1002
_diffrn_reflns_av_unetI/netI 0.1064
_diffrn_reflns_limit_h_max 13
_diffrn_reflns_limit_h_min -10
_diffrn_reflns_limit_k_max 16
_diffrn_reflns_limit_k_min -18
_diffrn_reflns_limit_l_max 4
_diffrn_reflns_limit_l_min -4
_diffrn_reflns_number 2325
_diffrn_reflns_theta_full 31.13
_diffrn_reflns_theta_max 32.98
_diffrn_reflns_theta_min 3.98
_diffrn_source 'micro-focus sealed X-ray tube'
_exptl_absorpt_coefficient_mu 5.345
_exptl_absorpt_correction_T_max 1
_exptl_absorpt_correction_T_min 0.582
_exptl_absorpt_correction_type multi-scan
_exptl_absorpt_process_details
;
CrysAlisPro 1.171.41.104a (Rigaku Oxford Diffraction, 2021)
Empirical absorption correction using spherical harmonics,
implemented in SCALE3 ABSPACK scaling algorithm.
;
_exptl_crystal_colour black
_exptl_crystal_density_diffrn 3.881
_exptl_crystal_description prism
_exptl_crystal_F_000 389
_exptl_crystal_size_max 0.2
_exptl_crystal_size_mid 0.05
_exptl_crystal_size_min 0.05
_refine_diff_density_max 1.40
_refine_diff_density_min -1.64
_refine_ls_extinction_method none
_refine_ls_goodness_of_fit_gt 1.72
_refine_ls_goodness_of_fit_ref 1.53
_refine_ls_number_constraints 10
_refine_ls_number_parameters 60
_refine_ls_number_reflns 380
_refine_ls_number_restraints 0
_refine_ls_R_factor_all 0.0730
_refine_ls_R_factor_gt 0.0469
_refine_ls_shift/su_max 0.0446
_refine_ls_shift/su_mean 0.0137
_refine_ls_structure_factor_coef F
_refine_ls_weighting_details w=1/(\s^2^(F)+0.0001F^2^)
_refine_ls_weighting_scheme sigma
_refine_ls_wR_factor_gt 0.0397
_refine_ls_wR_factor_ref 0.0434
_reflns_number_gt 272
_reflns_number_total 380
_reflns_threshold_expression I>3\s(I)
_cod_data_source_file ra5133sup1.cif
_cod_data_source_block I
_cod_depositor_comments
;
The following automatic conversions were performed:

data item '_diffrn_radiation_probe' value 'X-ray' was changed to
'x-ray' in accordance with the
/home/data/users/saulius/crontab/automatic-downloads/rss-feeds/IUCr/lib/dictionaries/cif_core.dic
dictionary named 'cif_core.dic' version 2.4.2 last updated on
2011-04-26.

Automatic conversion script
Id: cif_fix_values 8170 2020-07-09 18:12:32Z antanas 
;
_cod_original_sg_symbol_Hall '-P -2xab;-2yab;-2z'
_cod_database_code 2312283

loop_
_space_group_symop_id
_space_group_symop_operation_xyz
1 x,y,z
2 -x,-y,z
3 -x+1/2,y+1/2,-z
4 x+1/2,-y+1/2,-z
5 -x,-y,-z
6 x,y,-z
7 x+1/2,-y+1/2,z
8 -x+1/2,y+1/2,z

loop_
_atom_site_label
_atom_site_type_symbol
_atom_site_fract_x
_atom_site_fract_y
_atom_site_fract_z
_atom_site_adp_type
_atom_site_U_iso_or_equiv
_atom_site_site_symmetry_multiplicity
_atom_site_occupancy
_atom_site_calc_flag
_atom_site_refinement_flags
_atom_site_disorder_assembly
_atom_site_disorder_group
Fe4 Fe 0.73942(19) 0.38552(11) 0.5 Uani 0.0065(5) 4 0.90 d . . .
Mg4 Mg 0.73942(19) 0.38552(11) 0.5 Uani 0.0065(5) 4 0.02 d . . .
Al4 Al 0.73942(19) 0.38552(11) 0.5 Uani 0.0065(5) 4 0.08 d . . .
Mg2 Mg 0.5 0 0.5 Uani 0.0089(9) 2 0.477(18) d . . .
Fe2' Fe 0.5 0 0.5 Uani 0.0089(9) 2 0.523(18) d . . .
Mg3 Mg 0.0021(4) 0.2796(2) 0 Uani 0.0101(11) 4 0.978(12) d . . .
Fe3' Fe 0.0021(4) 0.2796(2) 0 Uani 0.0101(11) 4 0.022(12) d . . .
Mg1 Mg 0 0 0 Uani 0.0077(14) 2 1 d . . .
O5 O 0.3498(8) 0.2624(5) 0.5 Uani 0.008(2) 4 1 d . . .
O3 O 0.6253(7) 0.1418(5) 0.5 Uani 0.011(2) 4 1 d . . .
O1 O 0.8499(8) 0.0442(5) 0.5 Uani 0.010(2) 4 1 d . . .
O4 O 0.1104(7) 0.1419(5) 0 Uani 0.011(2) 4 1 d . . .
O2 O 0.3843(7) 0.0769(5) 0 Uani 0.012(2) 4 1 d . . .
B1 B 0.2733(14) 0.3588(8) 0.5 Uani 0.010(3) 4 1 d . . .

loop_
_atom_site_aniso_label
_atom_site_aniso_type_symbol
_atom_site_aniso_U_11
_atom_site_aniso_U_22
_atom_site_aniso_U_33
_atom_site_aniso_U_12
_atom_site_aniso_U_13
_atom_site_aniso_U_23
Fe4 Fe 0.0051(9) 0.0075(8) 0.0071(8) 0.0021(7) 0 0
Mg4 Mg 0.0051(9) 0.0075(8) 0.0071(8) 0.0021(7) 0 0
Al4 Al 0.0051(9) 0.0075(8) 0.0071(8) 0.0021(7) 0 0
Mg2 Mg 0.0134(19) 0.0055(14) 0.0077(16) -0.0005(12) 0 0
Fe2' Fe 0.0134(19) 0.0055(14) 0.0077(16) -0.0005(12) 0 0
Mg3 Mg 0.012(2) 0.0090(17) 0.0094(19) 0.0011(16) 0 0
Fe3' Fe 0.012(2) 0.0090(17) 0.0094(19) 0.0011(16) 0 0
Mg1 Mg 0.010(3) 0.008(2) 0.005(2) -0.001(2) 0 0
O5 O 0.011(4) 0.009(3) 0.006(4) -0.003(3) 0 0
O3 O 0.008(4) 0.015(3) 0.010(3) -0.004(3) 0 0
O1 O 0.006(4) 0.012(3) 0.012(4) 0.002(3) 0 0
O4 O 0.016(4) 0.007(3) 0.009(4) 0.000(3) 0 0
O2 O 0.014(4) 0.007(3) 0.016(4) 0.003(3) 0 0
B1 B 0.024(8) 0.006(4) 0.001(5) -0.004(5) 0 0

loop_
_atom_type_symbol
_atom_type_scat_dispersion_real
_atom_type_scat_dispersion_imag
_atom_type_scat_source
Al 0.0645 0.0514 'International Tables Vol C tables 4.2.6.8 and 6.1.1.1'
B 0.0013 0.0007 'International Tables Vol C tables 4.2.6.8 and 6.1.1.1'
Fe 0.3463 0.8444 'International Tables Vol C tables 4.2.6.8 and 6.1.1.1'
Mg 0.0486 0.0363 'International Tables Vol C tables 4.2.6.8 and 6.1.1.1'
O 0.0106 0.0060 'International Tables Vol C tables 4.2.6.8 and 6.1.1.1'
Ti 0.2776 0.4457 'International Tables Vol C tables 4.2.6.8 and 6.1.1.1'

loop_
_exptl_crystal_face_index_h
_exptl_crystal_face_index_k
_exptl_crystal_face_index_l
_exptl_crystal_face_perp_dist
? ? ? ?

loop_
_geom_angle_atom_site_label_1
_geom_angle_atom_site_label_2
_geom_angle_atom_site_label_3
_geom_angle_site_symmetry_1
_geom_angle_site_symmetry_2
_geom_angle_site_symmetry_3
_geom_angle
_geom_angle_publ_flag
O5 Mg4 O4 4_556 . 4_555 98.5(2) ?
O5 Mg4 O4 4_556 . 4_556 98.5(2) ?
O5 Mg4 O2 4_556 . 4_555 83.0(2) ?
O5 Mg4 O2 4_556 . 4_556 83.0(2) ?
O4 Mg4 O4 4_555 . 4_556 101.3(2) ?
O4 Mg4 O2 4_555 . 4_555 82.5(2) ?
O4 Mg4 O2 4_555 . 4_556 175.6(2) ?
O4 Mg4 O2 4_556 . 4_555 175.6(2) ?
O4 Mg4 O2 4_556 . 4_556 82.5(2) ?
O2 Mg4 O2 4_555 . 4_556 93.7(2) ?
O3 Mg2 O3 . . 2_655 180 ?
O3 Mg2 O2 . . . 84.6(2) ?
O3 Mg2 O2 . . 1_556 84.6(2) ?
O3 Mg2 O2 . . 2_655 95.4(2) ?
O3 Mg2 O2 . . 2_656 95.4(2) ?
O3 Mg2 O2 2_655 . . 95.4(2) ?
O3 Mg2 O2 2_655 . 1_556 95.4(2) ?
O3 Mg2 O2 2_655 . 2_655 84.6(2) ?
O3 Mg2 O2 2_655 . 2_656 84.6(2) ?
O2 Mg2 O2 . . 1_556 93.29(18) ?
O2 Mg2 O2 . . 2_655 86.71(18) ?
O2 Mg2 O2 . . 2_656 180 ?
O2 Mg2 O2 1_556 . 2_655 180 ?
O2 Mg2 O2 1_556 . 2_656 86.71(18) ?
O2 Mg2 O2 2_655 . 2_656 93.29(18) ?
O3 Fe2' O3 . . 2_655 180 ?
O3 Fe2' O2 . . . 84.6(2) ?
O3 Fe2' O2 . . 1_556 84.6(2) ?
O3 Fe2' O2 . . 2_655 95.4(2) ?
O3 Fe2' O2 . . 2_656 95.4(2) ?
O3 Fe2' O2 2_655 . . 95.4(2) ?
O3 Fe2' O2 2_655 . 1_556 95.4(2) ?
O3 Fe2' O2 2_655 . 2_655 84.6(2) ?
O3 Fe2' O2 2_655 . 2_656 84.6(2) ?
O2 Fe2' O2 . . 1_556 93.29(18) ?
O2 Fe2' O2 . . 2_655 86.71(18) ?
O2 Fe2' O2 . . 2_656 180 ?
O2 Fe2' O2 1_556 . 2_655 180 ?
O2 Fe2' O2 1_556 . 2_656 86.71(18) ?
O2 Fe2' O2 2_655 . 2_656 93.29(18) ?
O4 Mg3 O2 . . 4_455 178.9(3) ?
O5 Fe3' O5 4_455 . 4_456 90.4(2) ?
O5 Fe3' O3 4_455 . 4_455 87.70(19) ?
O5 Fe3' O3 4_455 . 4_456 165.8(3) ?
O5 Fe3' O4 4_455 . . 97.4(2) ?
O5 Fe3' O2 4_455 . 4_455 81.9(2) ?
O5 Fe3' O3 4_456 . 4_455 165.8(3) ?
O5 Fe3' O3 4_456 . 4_456 87.70(19) ?
O5 Fe3' O4 4_456 . . 97.4(2) ?
O5 Fe3' O2 4_456 . 4_455 81.9(2) ?
O3 Fe3' O3 4_455 . 4_456 90.7(2) ?
O3 Fe3' O4 4_455 . . 96.8(3) ?
O3 Fe3' O2 4_455 . 4_455 83.9(2) ?
O3 Fe3' O4 4_456 . . 96.8(3) ?
O3 Fe3' O2 4_456 . 4_455 83.9(2) ?
O4 Fe3' O2 . . 4_455 178.9(3) ?
O4 Mg1 O4 . . 2_555 180 ?
O5 B1 O3 . . 4_456 120.6(9) ?
O5 B1 O1 . . 4_456 118.5(10) ?
O3 B1 O1 4_456 . 4_456 121.0(9) ?

loop_
_geom_bond_atom_site_label_1
_geom_bond_atom_site_label_2
_geom_bond_site_symmetry_1
_geom_bond_site_symmetry_2
_geom_bond_distance
_geom_bond_publ_flag
Fe4 O5 . 4_556 2.087(7) ?
Fe4 O1 . 3_656 2.120(7) ?
Fe4 O4 . 4_555 1.956(4) ?
Fe4 O4 . 4_556 1.956(4) ?
Fe4 O2 . 4_555 2.074(5) ?
Fe4 O2 . 4_556 2.074(5) ?
Mg4 O5 . 4_556 2.087(7) ?
Mg4 O1 . 3_656 2.120(7) ?
Mg4 O4 . 4_555 1.956(4) ?
Mg4 O4 . 4_556 1.956(4) ?
Mg4 O2 . 4_555 2.074(5) ?
Mg4 O2 . 4_556 2.074(5) ?
Al4 O5 . 4_556 2.087(7) ?
Al4 O1 . 3_656 2.120(7) ?
Al4 O4 . 4_555 1.956(4) ?
Al4 O4 . 4_556 1.956(4) ?
Al4 O2 . 4_555 2.074(5) ?
Al4 O2 . 4_556 2.074(5) ?
Mg2 O3 . . 2.095(6) ?
Mg2 O3 . 2_655 2.095(6) ?
Mg2 O2 . . 2.081(4) ?
Mg2 O2 . 1_556 2.081(4) ?
Mg2 O2 . 2_655 2.081(4) ?
Mg2 O2 . 2_656 2.081(4) ?
Fe2' O3 . . 2.095(6) ?
Fe2' O3 . 2_655 2.095(6) ?
Fe2' O2 . . 2.081(4) ?
Fe2' O2 . 1_556 2.081(4) ?
Fe2' O2 . 2_655 2.081(4) ?
Fe2' O2 . 2_656 2.081(4) ?
Mg3 O5 . 4_455 2.131(6) ?
Mg3 O5 . 4_456 2.131(6) ?
Mg3 O3 . 4_455 2.127(5) ?
Mg3 O3 . 4_456 2.127(5) ?
Mg3 O4 . . 1.968(7) ?
Mg3 O2 . 4_455 2.075(7) ?
Fe3' O5 . 4_455 2.131(6) ?
Fe3' O5 . 4_456 2.131(6) ?
Fe3' O3 . 4_455 2.127(5) ?
Fe3' O3 . 4_456 2.127(5) ?
Fe3' O4 . . 1.968(7) ?
Fe3' O2 . 4_455 2.075(7) ?
Mg1 O1 . 1_454 2.124(5) ?
Mg1 O1 . 1_455 2.124(5) ?
Mg1 O1 . 2_654 2.124(5) ?
Mg1 O1 . 2_655 2.124(5) ?
Mg1 O4 . . 2.023(6) ?
Mg1 O4 . 2_555 2.023(6) ?
O5 B1 . . 1.381(13) ?
O3 B1 . 4_556 1.369(14) ?
O1 B1 . 4_556 1.388(13) ?

loop_
_geom_hbond_atom_site_label_D
_geom_hbond_atom_site_label_H
_geom_hbond_atom_site_label_A
_geom_hbond_site_symmetry_D
_geom_hbond_site_symmetry_H
_geom_hbond_site_symmetry_A
_geom_hbond_distance_DH
_geom_hbond_distance_HA
_geom_hbond_distance_DA
_geom_hbond_angle_DHA
_geom_hbond_publ_flag
? ? ? ? ? ? ? ? ? ? ?

loop_
_geom_torsion_atom_site_label_1
_geom_torsion_atom_site_label_2
_geom_torsion_atom_site_label_3
_geom_torsion_atom_site_label_4
_geom_torsion_site_symmetry_1
_geom_torsion_site_symmetry_2
_geom_torsion_site_symmetry_3
_geom_torsion_site_symmetry_4
_geom_torsion
_geom_torsion_publ_flag
? ? ? ? ? ? ? ? ? ?

loop_
_restr_angle_atom_site_label_1
_restr_angle_site_symmetry_1
_restr_angle_atom_site_label_2
_restr_angle_site_symmetry_2
_restr_angle_atom_site_label_3
_restr_angle_site_symmetry_3
_restr_angle_target
_restr_angle_target_weight_param
? ? ? ? ? ? ? ?

loop_
_restr_distance_atom_site_label_1
_restr_distance_site_symmetry_1
_restr_distance_atom_site_label_2
_restr_distance_site_symmetry_2
_restr_distance_target
_restr_distance_target_weight_param
? ? ? ? ? ?

loop_
_restr_equal_angle_atom_site_label_1
_restr_equal_angle_site_symmetry_1
_restr_equal_angle_atom_site_label_2
_restr_equal_angle_site_symmetry_2
_restr_equal_angle_atom_site_label_3
_restr_equal_angle_site_symmetry_3
_restr_equal_angle_class_class_id
_restr_equal_angle_class_target_weight_param
? ? ? ? ? ? ? ?

loop_
_restr_equal_distance_atom_site_label_1
_restr_equal_distance_site_symmetry_1
_restr_equal_distance_atom_site_label_2
_restr_equal_distance_site_symmetry_2
_restr_equal_distance_class_class_id
_restr_equal_distance_class_target_weight_param
? ? ? ? ? ?

loop_
_restr_equal_torsion_atom_site_label_1
_restr_equal_torsion_site_symmetry_1
_restr_equal_torsion_atom_site_label_2
_restr_equal_torsion_site_symmetry_2
_restr_equal_torsion_atom_site_label_3
_restr_equal_torsion_site_symmetry_3
_restr_equal_torsion_atom_site_label_4
_restr_equal_torsion_site_symmetry_4
_restr_equal_torsion_class_class_id
_restr_equal_torsion_class_target_weight_param
? ? ? ? ? ? ? ? ? ?

loop_
_restr_torsion_atom_site_label_1
_restr_torsion_site_symmetry_1
_restr_torsion_atom_site_label_2
_restr_torsion_site_symmetry_2
_restr_torsion_atom_site_label_3
_restr_torsion_site_symmetry_3
_restr_torsion_atom_site_label_4
_restr_torsion_site_symmetry_4
_restr_torsion_angle_target
_restr_torsion_weight_param
? ? ? ? ? ? ? ? ? ?

loop_
_twin_individual_id
_twin_individual_mass_fraction_refined
_twin_individual_twin_matrix_11
_twin_individual_twin_matrix_12
_twin_individual_twin_matrix_13
_twin_individual_twin_matrix_21
_twin_individual_twin_matrix_22
_twin_individual_twin_matrix_23
_twin_individual_twin_matrix_31
_twin_individual_twin_matrix_32
_twin_individual_twin_matrix_33
? ? ? ? ? ? ? ? ? ? ?

loop_
_jana_atom_site_adp_c_label
_jana_atom_site_adp_c_type_symbol
_jana_atom_site_adp_c_111
_jana_atom_site_adp_c_112
_jana_atom_site_adp_c_113
_jana_atom_site_adp_c_122
_jana_atom_site_adp_c_123
_jana_atom_site_adp_c_133
_jana_atom_site_adp_c_222
_jana_atom_site_adp_c_223
_jana_atom_site_adp_c_233
_jana_atom_site_adp_c_333
? ? ? ? ? ? ? ? ? ? ? ?

loop_
_jana_atom_site_adp_d_label
_jana_atom_site_adp_d_type_symbol
_jana_atom_site_adp_d_1111
_jana_atom_site_adp_d_1112
_jana_atom_site_adp_d_1113
_jana_atom_site_adp_d_1122
_jana_atom_site_adp_d_1123
_jana_atom_site_adp_d_1133
_jana_atom_site_adp_d_1222
_jana_atom_site_adp_d_1223
_jana_atom_site_adp_d_1233
_jana_atom_site_adp_d_1333
_jana_atom_site_adp_d_2222
_jana_atom_site_adp_d_2223
_jana_atom_site_adp_d_2233
_jana_atom_site_adp_d_2333
_jana_atom_site_adp_d_3333
? ? ? ? ? ? ? ? ? ? ? ? ? ? ? ? ?

loop_
_jana_atom_site_adp_e_label
_jana_atom_site_adp_e_type_symbol
_jana_atom_site_adp_e_11111
_jana_atom_site_adp_e_11112
_jana_atom_site_adp_e_11113
_jana_atom_site_adp_e_11122
_jana_atom_site_adp_e_11123
_jana_atom_site_adp_e_11133
_jana_atom_site_adp_e_11222
_jana_atom_site_adp_e_11223
_jana_atom_site_adp_e_11233
_jana_atom_site_adp_e_11333
_jana_atom_site_adp_e_12222
_jana_atom_site_adp_e_12223
_jana_atom_site_adp_e_12233
_jana_atom_site_adp_e_12333
_jana_atom_site_adp_e_13333
_jana_atom_site_adp_e_22222
_jana_atom_site_adp_e_22223
_jana_atom_site_adp_e_22233
_jana_atom_site_adp_e_22333
_jana_atom_site_adp_e_23333
_jana_atom_site_adp_e_33333
? ? ? ? ? ? ? ? ? ? ? ? ? ? ? ? ? ? ? ? ? ? ?

loop_
_jana_atom_site_adp_f_label
_jana_atom_site_adp_f_type_symbol
_jana_atom_site_adp_f_111111
_jana_atom_site_adp_f_111112
_jana_atom_site_adp_f_111113
_jana_atom_site_adp_f_111122
_jana_atom_site_adp_f_111123
_jana_atom_site_adp_f_111133
_jana_atom_site_adp_f_111222
_jana_atom_site_adp_f_111223
_jana_atom_site_adp_f_111233
_jana_atom_site_adp_f_111333
_jana_atom_site_adp_f_112222
_jana_atom_site_adp_f_112223
_jana_atom_site_adp_f_112233
_jana_atom_site_adp_f_112333
_jana_atom_site_adp_f_113333
_jana_atom_site_adp_f_122222
_jana_atom_site_adp_f_122223
_jana_atom_site_adp_f_122233
_jana_atom_site_adp_f_122333
_jana_atom_site_adp_f_123333
_jana_atom_site_adp_f_133333
_jana_atom_site_adp_f_222222
_jana_atom_site_adp_f_222223
_jana_atom_site_adp_f_222233
_jana_atom_site_adp_f_222333
_jana_atom_site_adp_f_223333
_jana_atom_site_adp_f_233333
_jana_atom_site_adp_f_333333
? ? ? ? ? ? ? ? ? ? ? ? ? ? ? ? ? ? ? ? ? ? ? ? ? ? ? ? ? ?
